data_4027649
loop_
_publ_author_name
'Anthoula Chatzimpaloglou'
'Maria P. Yavropoulou'
'Karien E. Rooij'
'Ralf Biedermann'
'Uwe Mueller'
'Stefan Kaskel'
'Vasiliki Sarli'

_publ_contact_author_address
;Aristotle University of Thessaloniki
Department of Chemistry
Laboratory of Organic Chemistry
Thessaloniki 54124
Greece
;
_publ_contact_author_email sarli@chem.auth.gr
_publ_contact_author_fax +302310997679
_publ_contact_author_name 'Vasiliki C. Sarli'
_publ_contact_author_phone +302310997840
_publ_section_title
;
 Total Synthesis and Biological Activity of the Proposed Structure of
 Phaeosphaeride A
;
_journal_name_full 'Journal of Organic Chemistry'
_journal_page_first 9659
_journal_page_last 9667
_journal_paper_doi 10.1021/jo301662e
_journal_volume 77
_journal_year 2012
_chemical_formula_sum 'C15 H23 N O5'
_chemical_formula_weight 297.34
_chemical_name_systematic
;
 Phaeosphaeride A - RRR Enantiomer
;
_space_group_IT_number 4
_symmetry_cell_setting monoclinic
_symmetry_space_group_name_Hall 'P 2yb'
_symmetry_space_group_name_H-M 'P 1 21 1'
_atom_sites_solution_hydrogens geom
_atom_sites_solution_primary 'charge flipping'
_atom_sites_solution_secondary difmap
_audit_creation_method SHELXL-97
_cell_angle_alpha 90.00
_cell_angle_beta 100.28(3)
_cell_angle_gamma 90.00
_cell_formula_units_Z 2
_cell_length_a 10.213(2)
_cell_length_b 5.2040(10)
_cell_length_c 15.962(3)
_cell_measurement_reflns_used 1550
_cell_measurement_temperature 293(2)
_cell_measurement_theta_max 31.98
_cell_measurement_theta_min 1.62
_cell_volume 834.7(3)
_computing_cell_refinement XDS
_computing_data_collection 'marCCD 1994-2002'
_computing_data_reduction XDSCONV
_computing_molecular_graphics 'Diamond 3.2'
_computing_publication_material WinGX
_computing_structure_refinement 'SHELXL-97 (Sheldrick, 1997)'
_computing_structure_solution 'SUPERFLIP (Palatinus, 2007)'
_diffrn_ambient_temperature 293(2)
_diffrn_measured_fraction_theta_full 0.994
_diffrn_measured_fraction_theta_max 0.994
_diffrn_measurement_device_type 'MX-225 CCD'
_diffrn_measurement_method '\D\f scans'
_diffrn_radiation_monochromator 'Si 111'
_diffrn_radiation_source 'BESSY BL MX-14.2'
_diffrn_radiation_type synchrotron
_diffrn_radiation_wavelength 0.88561
_diffrn_reflns_av_R_equivalents 0.1150
_diffrn_reflns_av_sigmaI/netI 0.0848
_diffrn_reflns_limit_h_max 12
_diffrn_reflns_limit_h_min -12
_diffrn_reflns_limit_k_max 6
_diffrn_reflns_limit_k_min -6
_diffrn_reflns_limit_l_max 19
_diffrn_reflns_limit_l_min -19
_diffrn_reflns_number 7577
_diffrn_reflns_theta_full 31.98
_diffrn_reflns_theta_max 31.98
_diffrn_reflns_theta_min 1.62
_exptl_absorpt_coefficient_mu 0.088
_exptl_absorpt_correction_type none
_exptl_crystal_colour colorless
_exptl_crystal_density_diffrn 1.183
_exptl_crystal_description needle
_exptl_crystal_F_000 320
_exptl_crystal_size_max 0.05
_exptl_crystal_size_mid 0.02
_exptl_crystal_size_min 0.01
_refine_diff_density_max 0.238
_refine_diff_density_min -0.219
_refine_diff_density_rms 0.054
_refine_ls_abs_structure_details 'Flack H D (1983), Acta Cryst. A39, 876-881'
_refine_ls_abs_structure_Flack 0(2)
_refine_ls_extinction_coef 0.048(9)
_refine_ls_extinction_expression Fc^*^=kFc[1+0.001xFc^2^\l^3^/sin(2\q)]^-1/4^
_refine_ls_extinction_method SHELXL
_refine_ls_goodness_of_fit_ref 1.045
_refine_ls_hydrogen_treatment mixed
_refine_ls_matrix_type full
_refine_ls_number_parameters 196
_refine_ls_number_reflns 2969
_refine_ls_number_restraints 4
_refine_ls_restrained_S_all 1.053
_refine_ls_R_factor_all 0.1225
_refine_ls_R_factor_gt 0.0778
_refine_ls_shift/su_max 0.001
_refine_ls_shift/su_mean 0.000
_refine_ls_structure_factor_coef Fsqd
_refine_ls_weighting_details 'calc w=1/[\s^2^(Fo^2^)+(0.1118P)^2^+0.0540P] where P=(Fo^2^+2Fc^2^)/3'
_refine_ls_weighting_scheme calc
_refine_ls_wR_factor_gt 0.1906
_refine_ls_wR_factor_ref 0.2191
_reflns_number_gt 1079
_reflns_number_total 1677
_reflns_threshold_expression >2\s(I)
_cod_data_source_file jo301662e_si_002.cif
_cod_data_source_block publication_text
_cod_database_code 4027649

loop_
_symmetry_equiv_pos_as_xyz
'x, y, z'
'-x, y+1/2, -z'

loop_
_atom_site_label
_atom_site_type_symbol
_atom_site_fract_x
_atom_site_fract_y
_atom_site_fract_z
_atom_site_U_iso_or_equiv
_atom_site_adp_type
_atom_site_occupancy
_atom_site_symmetry_multiplicity
_atom_site_calc_flag
_atom_site_refinement_flags
C1 C 0.7492(4) 0.3704(9) 0.6123(4) 0.0697(14) Uani 1 1 d .
C2 C 0.6238(4) 0.3642(9) 0.6471(4) 0.0670(13) Uani 1 1 d .
C3 C 0.6385(4) 0.1959(10) 0.7107(4) 0.0766(15) Uani 1 1 d .
C4 C 0.7720(5) 0.0807(12) 0.7242(4) 0.0883(17) Uani 1 1 d .
C5 C 0.8249(6) -0.0948(17) 0.7809(5) 0.127(3) Uani 1 1 d .
H5A H 0.9091 -0.1607 0.7795 0.152 Uiso 1 1 calc R
H5B H 0.7776 -0.1515 0.8221 0.152 Uiso 1 1 calc R
C6 C 0.4949(3) 0.4920(8) 0.6155(4) 0.0610(12) Uani 1 1 d .
H6 H 0.4998 0.6728 0.6328 0.073 Uiso 1 1 calc R
C7 C 0.3857(4) 0.3567(7) 0.6524(4) 0.0634(13) Uani 1 1 d .
C8 C 0.4328(5) 0.3075(11) 0.7466(5) 0.0869(18) Uani 1 1 d .
H8 H 0.4593 0.4724 0.7741 0.104 Uiso 1 1 calc R
C9 C 0.2593(4) 0.5189(9) 0.6360(4) 0.0850(17) Uani 1 1 d .
H9A H 0.2428 0.5757 0.5778 0.128 Uiso 1 1 calc R
H9B H 0.2700 0.6654 0.6731 0.128 Uiso 1 1 calc R
H9C H 0.1854 0.4176 0.6467 0.128 Uiso 1 1 calc R
C10 C 0.3334(6) 0.1816(15) 0.7937(5) 0.112(2) Uani 1 1 d D
H10A H 0.2530 0.2846 0.7840 0.134 Uiso 1 1 calc R
H10B H 0.3107 0.0151 0.7678 0.134 Uiso 1 1 calc R
C15 C 0.9885(5) -0.0055(12) 0.5974(5) 0.102(2) Uani 1 1 d .
H15A H 0.9476 -0.1673 0.6060 0.153 Uiso 1 1 calc R
H15B H 1.0828 -0.0288 0.6023 0.153 Uiso 1 1 calc R
H15C H 0.9523 0.0590 0.5417 0.153 Uiso 1 1 calc R
N1 N 0.8274(3) 0.1870(11) 0.6588(4) 0.0976(16) Uani 1 1 d .
O1 O 0.7798(3) 0.4920(7) 0.5550(3) 0.0823(11) Uani 1 1 d .
O2 O 0.9633(2) 0.1697(7) 0.6589(3) 0.0943(13) Uani 1 1 d .
O3 O 0.5507(3) 0.1369(8) 0.7595(2) 0.0936(12) Uani 1 1 d .
O4 O 0.4621(2) 0.4747(5) 0.5256(3) 0.0721(11) Uani 1 1 d .
H4 H 0.4915 0.6006 0.5042 0.108 Uiso 1 1 calc R
O5 O 0.3620(3) 0.1127(5) 0.6147(2) 0.0669(9) Uani 1 1 d .
H5 H 0.3323 0.1292 0.5638 0.100 Uiso 1 1 calc R
C11 C 0.3715(9) 0.143(3) 0.8845(6) 0.176(4) Uani 1 1 d D
H11A H 0.3979 0.3062 0.9120 0.211 Uiso 1 1 calc R
H11B H 0.4469 0.0273 0.8959 0.211 Uiso 1 1 calc R
C12 C 0.2567(13) 0.033(4) 0.9197(7) 0.260(11) Uani 1 1 d D
H12A H 0.191(8) 0.156(17) 0.9145(10) 0.312 Uiso 1 1 calc R
H12B H 0.223(4) -0.103(18) 0.885(4) 0.312 Uiso 1 1 calc R
C13 C 0.2785(16) -0.053(6) 1.0031(14) 0.349(15) Uani 1 1 d D
H13A H 0.3108 0.0874 1.0410 0.419 Uiso 1 1 calc R
H13B H 0.3459 -0.1868 1.0103 0.419 Uiso 1 1 calc R
C14 C 0.158(3) -0.153(6) 1.0244(17) 0.39(2) Uani 1 1 d .
H14A H 0.1733 -0.2034 1.0832 0.587 Uiso 1 1 calc .
H14B H 0.1291 -0.2989 0.9893 0.587 Uiso 1 1 calc .
H14C H 0.0903 -0.0224 1.0152 0.587 Uiso 1 1 calc .

loop_
_atom_site_aniso_label
_atom_site_aniso_U_11
_atom_site_aniso_U_22
_atom_site_aniso_U_33
_atom_site_aniso_U_23
_atom_site_aniso_U_13
_atom_site_aniso_U_12
C1 0.0339(19) 0.048(2) 0.129(4) -0.008(3) 0.019(2) -0.003(2)
C2 0.0394(19) 0.045(2) 0.120(4) -0.001(3) 0.023(2) 0.000(2)
C3 0.043(2) 0.074(3) 0.116(4) 0.000(3) 0.023(2) -0.002(2)
C4 0.061(3) 0.099(4) 0.105(4) 0.015(4) 0.012(3) 0.015(3)
C5 0.092(4) 0.162(8) 0.128(6) 0.033(5) 0.024(4) 0.049(5)
C6 0.0380(18) 0.0329(19) 0.117(4) -0.008(2) 0.028(2) -0.0008(17)
C7 0.045(2) 0.0304(19) 0.120(4) -0.003(2) 0.029(2) -0.0008(18)
C8 0.057(2) 0.078(4) 0.135(6) -0.015(3) 0.044(3) 0.000(2)
C9 0.0383(18) 0.047(2) 0.178(5) -0.004(3) 0.042(2) -0.0020(18)
C10 0.096(4) 0.120(5) 0.137(6) -0.002(4) 0.072(4) 0.002(4)
C15 0.053(2) 0.066(3) 0.190(7) -0.012(4) 0.034(3) 0.002(3)
N1 0.0346(17) 0.113(4) 0.149(4) 0.027(3) 0.027(2) 0.028(2)
O1 0.0411(15) 0.0588(17) 0.154(3) 0.014(2) 0.0352(17) -0.0101(14)
O2 0.0298(13) 0.095(3) 0.157(3) -0.012(3) 0.0150(16) 0.0040(16)
O3 0.0680(19) 0.108(3) 0.111(3) 0.012(2) 0.0326(18) 0.012(2)
O4 0.0395(13) 0.0509(16) 0.132(3) 0.0168(19) 0.0307(16) 0.0014(13)
O5 0.0555(16) 0.0317(13) 0.121(3) -0.0021(16) 0.0360(16) -0.0077(13)
C11 0.176(8) 0.235(12) 0.140(8) 0.048(8) 0.090(7) 0.043(9)
C12 0.263(15) 0.40(3) 0.146(10) 0.090(14) 0.124(11) 0.046(17)
C13 0.230(18) 0.35(3) 0.51(4) 0.15(3) 0.16(2) 0.03(2)
C14 0.33(2) 0.41(4) 0.48(4) 0.22(3) 0.18(2) -0.05(2)

loop_
_atom_type_symbol
_atom_type_description
_atom_type_scat_dispersion_real
_atom_type_scat_dispersion_imag
_atom_type_scat_source
C C 0.0033 0.0016 'International Tables Vol C Tables 4.2.6.8 and 6.1.1.4'
H H 0.0000 0.0000 'International Tables Vol C Tables 4.2.6.8 and 6.1.1.4'
N N 0.0061 0.0033 'International Tables Vol C Tables 4.2.6.8 and 6.1.1.4'
O O 0.0106 0.0060 'International Tables Vol C Tables 4.2.6.8 and 6.1.1.4'

loop_
_geom_angle_atom_site_label_1
_geom_angle_atom_site_label_2
_geom_angle_atom_site_label_3
_geom_angle
O1 C1 N1 124.9(4)
O1 C1 C2 131.1(4)
N1 C1 C2 103.9(5)
C3 C2 C6 121.9(4)
C3 C2 C1 108.2(4)
C6 C2 C1 129.5(5)
C2 C3 O3 127.3(4)
C2 C3 C4 110.8(5)
O3 C3 C4 121.9(5)
C5 C4 N1 127.9(5)
C5 C4 C3 129.2(6)
N1 C4 C3 102.7(4)
O4 C6 C2 110.6(4)
O4 C6 C7 107.8(3)
C2 C6 C7 109.2(4)
O5 C7 C6 109.5(4)
O5 C7 C9 110.5(3)
C6 C7 C9 109.5(4)
O5 C7 C8 105.7(4)
C6 C7 C8 109.6(4)
C9 C7 C8 111.9(4)
O3 C8 C10 105.8(5)
O3 C8 C7 110.3(4)
C10 C8 C7 116.3(5)
C11 C10 C8 118.2(7)
C4 N1 C1 114.0(4)
C4 N1 O2 120.9(4)
C1 N1 O2 122.0(5)
N1 O2 C15 110.5(4)
C3 O3 C8 113.5(4)
C10 C11 C12 109.9(9)
C13 C12 C11 118.8(15)
C12 C13 C14 110(2)

loop_
_geom_bond_atom_site_label_1
_geom_bond_atom_site_label_2
_geom_bond_distance
C1 O1 1.199(6)
C1 N1 1.374(7)
C1 C2 1.484(6)
C2 C3 1.329(7)
C2 C6 1.481(6)
C3 O3 1.324(6)
C3 C4 1.469(7)
C4 C5 1.331(9)
C4 N1 1.388(7)
C6 O4 1.417(6)
C6 C7 1.524(6)
C7 O5 1.407(5)
C7 C9 1.525(5)
C7 C8 1.516(8)
C8 O3 1.480(6)
C8 C10 1.516(8)
C10 C11 1.445(10)
C15 O2 1.397(7)
N1 O2 1.390(4)
C11 C12 1.503(13)
C12 C13 1.384(16)
C13 C14 1.43(2)
